data_7209019
loop_
_publ_author_name
'Yeung, Chi-Tung'
'Yeung, Ho-Lun'
'Chan, Wesley Ting Kwok'
'Yan, Siu-Cheong'
'Tam, Eric C. Y.'
'Wong, Ka-Leung'
'Lee, Chi-Sing'
'Wong, Wing-Tak'

_publ_section_title
;
 Stereolabile chiral biphenyl hybrids: crystallization-induced dynamic
 atropselective resolution involving supramolecular interactions
;
_journal_issue 5
_journal_name_full CrystEngComm
_journal_page_first 836
_journal_paper_doi 10.1039/c2ce26438b
_journal_volume 15
_journal_year 2013
_chemical_absolute_configuration syn
_chemical_formula_moiety 'C20 H22 O4'
_chemical_formula_sum 'C20 H22 O4'
_chemical_formula_weight 326.38
_chemical_name_systematic
;
?
;
_space_group_IT_number 18
_symmetry_cell_setting orthorhombic
_symmetry_space_group_name_Hall 'P 2 2ab'
_symmetry_space_group_name_H-M 'P 21 21 2'
_atom_sites_solution_hydrogens geom
_atom_sites_solution_primary direct
_atom_sites_solution_secondary difmap
_audit_creation_method SHELXL-97
_audit_update_record
;
2011-09-22 # Formatted by publCIF
;
_cell_angle_alpha 90.00
_cell_angle_beta 90.00
_cell_angle_gamma 90.00
_cell_formula_units_Z 2
_cell_length_a 9.4979(4)
_cell_length_b 16.7194(6)
_cell_length_c 5.6273(2)
_cell_measurement_reflns_used 3295
_cell_measurement_temperature 296(2)
_cell_measurement_theta_max 24.14
_cell_measurement_theta_min 2.44
_cell_volume 893.61(6)
_computing_cell_refinement 'Bruker APEX II'
_computing_data_collection 'Bruker APEX II'
_computing_data_reduction 'Bruker SAINT'
_computing_molecular_graphics 'Bruker SHELXTL'
_computing_publication_material 'Bruker SHELXTL'
_computing_structure_refinement 'SHELXL-97 (Sheldrick, 2008)'
_computing_structure_solution 'SHELXS-97 (Sheldrick, 2008)'
_diffrn_ambient_temperature 296(2)
_diffrn_measured_fraction_theta_full 0.996
_diffrn_measured_fraction_theta_max 0.996
_diffrn_measurement_device_type 'CCD area detector'
_diffrn_measurement_method 'phi and omega scans'
_diffrn_radiation_monochromator graphite
_diffrn_radiation_source 'fine-focus sealed tube'
_diffrn_radiation_type MoK\a
_diffrn_radiation_wavelength 0.71073
_diffrn_reflns_av_R_equivalents 0.0305
_diffrn_reflns_av_sigmaI/netI 0.0245
_diffrn_reflns_limit_h_max 11
_diffrn_reflns_limit_h_min -12
_diffrn_reflns_limit_k_max 21
_diffrn_reflns_limit_k_min -20
_diffrn_reflns_limit_l_max 7
_diffrn_reflns_limit_l_min -7
_diffrn_reflns_number 9507
_diffrn_reflns_theta_full 27.59
_diffrn_reflns_theta_max 27.59
_diffrn_reflns_theta_min 3.82
_exptl_absorpt_coefficient_mu 0.084
_exptl_absorpt_correction_T_max 0.7456
_exptl_absorpt_correction_T_min 0.6054
_exptl_absorpt_correction_type multi-scan
_exptl_absorpt_process_details 'SAINT ver. 7.34; Bruker SADABS'
_exptl_crystal_colour colourless
_exptl_crystal_density_diffrn 1.213
_exptl_crystal_density_method 'not measured'
_exptl_crystal_description Needle
_exptl_crystal_F_000 348
_exptl_crystal_size_max 0.42
_exptl_crystal_size_mid 0.36
_exptl_crystal_size_min 0.14
_refine_diff_density_max 0.172
_refine_diff_density_min -0.129
_refine_diff_density_rms 0.026
_refine_ls_abs_structure_details 'Flack H D (1983), 816 Friedel pairs'
_refine_ls_extinction_coef 0.067(8)
_refine_ls_extinction_expression Fc^*^=kFc[1+0.001xFc^2^\l^3^/sin(2\q)]^-1/4^
_refine_ls_extinction_method SHELXL
_refine_ls_goodness_of_fit_ref 1.059
_refine_ls_hydrogen_treatment constr
_refine_ls_matrix_type full
_refine_ls_number_parameters 112
_refine_ls_number_reflns 1229
_refine_ls_number_restraints 0
_refine_ls_restrained_S_all 1.059
_refine_ls_R_factor_all 0.0426
_refine_ls_R_factor_gt 0.0336
_refine_ls_shift/su_max 0.000
_refine_ls_shift/su_mean 0.000
_refine_ls_structure_factor_coef Fsqd
_refine_ls_weighting_details 'calc w=1/[\s^2^(Fo^2^)+(0.0460P)^2^+0.1071P] where P=(Fo^2^+2Fc^2^)/3'
_refine_ls_weighting_scheme calc
_refine_ls_wR_factor_gt 0.0879
_refine_ls_wR_factor_ref 0.0941
_reflns_number_gt 1691
_reflns_number_total 2045
_reflns_threshold_expression >2sigma(I)
_cod_data_source_file c2ce26438b.txt
_cod_data_source_block bcyct04
_cod_depositor_comments
;
The following automatic conversions were performed:

'_symmetry_cell_setting' value 'Orthorhombic' changed to
'orthorhombic' according to
/home/saulius/struct/CIF-dictionaries/cif_core.dic dictionary named
'cif_core.dic' version 2.4.2 from 2011-04-26.

Automatic conversion script
Id: cif_fix_values 1891 2012-01-12 08:04:46Z andrius 
;
_cod_database_code 7209019

loop_
_symmetry_equiv_pos_as_xyz
'x, y, z'
'-x, -y, z'
'-x+1/2, y+1/2, -z'
'x+1/2, -y+1/2, -z'

loop_
_atom_site_label
_atom_site_type_symbol
_atom_site_fract_x
_atom_site_fract_y
_atom_site_fract_z
_atom_site_U_iso_or_equiv
_atom_site_adp_type
_atom_site_occupancy
_atom_site_symmetry_multiplicity
_atom_site_calc_flag
_atom_site_refinement_flags
C1 C 0.8668(2) 0.33696(10) 0.3643(4) 0.0520(5) Uani 1 1 d .
H1A H 0.7992 0.3122 0.4587 0.062 Uiso 1 1 calc R
C2 C 0.9471(2) 0.29137(11) 0.2124(4) 0.0603(6) Uani 1 1 d .
H2A H 0.9334 0.2363 0.2056 0.072 Uiso 1 1 calc R
C3 C 1.0466(2) 0.32620(11) 0.0716(4) 0.0557(5) Uani 1 1 d .
H3A H 1.1003 0.2952 -0.0314 0.067 Uiso 1 1 calc R
C4 C 1.0671(2) 0.40834(10) 0.0830(3) 0.0445(4) Uani 1 1 d .
H4A H 1.1348 0.4321 -0.0132 0.053 Uiso 1 1 calc R
C5 C 0.98779(17) 0.45576(9) 0.2362(3) 0.0366(4) Uani 1 1 d .
C6 C 0.88489(18) 0.41949(9) 0.3794(3) 0.0388(4) Uani 1 1 d .
C7 C 0.79571(19) 0.47071(9) 0.5411(3) 0.0410(4) Uani 1 1 d .
H7A H 0.8566 0.5111 0.6143 0.049 Uiso 1 1 calc R
C8 C 0.7159(2) 0.42845(13) 0.7362(4) 0.0559(5) Uani 1 1 d .
H8A H 0.6663 0.4671 0.8306 0.084 Uiso 1 1 calc R
H8B H 0.7809 0.3996 0.8349 0.084 Uiso 1 1 calc R
H8C H 0.6498 0.3917 0.6672 0.084 Uiso 1 1 calc R
O1 O 0.69535(14) 0.51184(7) 0.3843(2) 0.0475(3) Uani 1 1 d .
C9 C 0.6593(2) 0.58676(12) 0.4424(4) 0.0548(5) Uani 1 1 d .
O2 O 0.6971(2) 0.61845(9) 0.6231(3) 0.0862(6) Uani 1 1 d .
C10 C 0.5701(2) 0.62408(14) 0.2577(5) 0.0697(6) Uani 1 1 d .
H10A H 0.5360 0.6747 0.3139 0.105 Uiso 1 1 calc R
H10B H 0.4918 0.5897 0.2231 0.105 Uiso 1 1 calc R
H10C H 0.6246 0.6321 0.1160 0.105 Uiso 1 1 calc R

loop_
_atom_site_aniso_label
_atom_site_aniso_U_11
_atom_site_aniso_U_22
_atom_site_aniso_U_33
_atom_site_aniso_U_23
_atom_site_aniso_U_13
_atom_site_aniso_U_12
C1 0.0617(11) 0.0378(9) 0.0564(11) 0.0033(9) 0.0038(11) -0.0115(8)
C2 0.0818(14) 0.0309(9) 0.0683(13) -0.0063(9) -0.0005(13) -0.0062(9)
C3 0.0675(12) 0.0410(9) 0.0586(11) -0.0119(9) 0.0027(11) 0.0047(9)
C4 0.0518(9) 0.0403(9) 0.0415(9) -0.0021(8) 0.0034(8) -0.0025(8)
C5 0.0437(8) 0.0318(8) 0.0343(8) -0.0001(7) -0.0034(8) -0.0019(7)
C6 0.0449(9) 0.0353(8) 0.0361(8) 0.0013(7) -0.0039(8) -0.0044(7)
C7 0.0443(9) 0.0423(8) 0.0365(8) 0.0013(7) -0.0011(8) -0.0023(8)
C8 0.0555(11) 0.0663(12) 0.0458(10) 0.0060(10) 0.0048(10) -0.0059(10)
O1 0.0499(7) 0.0480(7) 0.0445(6) 0.0017(6) -0.0024(6) 0.0029(6)
C9 0.0584(12) 0.0534(11) 0.0524(11) 0.0011(10) 0.0067(10) 0.0116(9)
O2 0.1154(14) 0.0714(10) 0.0717(10) -0.0240(9) -0.0172(12) 0.0395(10)
C10 0.0677(13) 0.0723(14) 0.0691(14) 0.0159(13) 0.0054(13) 0.0190(12)

loop_
_atom_type_symbol
_atom_type_description
_atom_type_scat_dispersion_real
_atom_type_scat_dispersion_imag
_atom_type_scat_source
C C 0.0033 0.0016 'International Tables Vol C Tables 4.2.6.8 and 6.1.1.4'
H H 0.0000 0.0000 'International Tables Vol C Tables 4.2.6.8 and 6.1.1.4'
O O 0.0106 0.0060 'International Tables Vol C Tables 4.2.6.8 and 6.1.1.4'

loop_
_geom_angle_atom_site_label_1
_geom_angle_atom_site_label_2
_geom_angle_atom_site_label_3
_geom_angle
_geom_angle_site_symmetry_3
C2 C1 C6 121.20(18) .
C2 C1 H1A 119.4 .
C6 C1 H1A 119.4 .
C3 C2 C1 120.56(16) .
C3 C2 H2A 119.7 .
C1 C2 H2A 119.7 .
C2 C3 C4 119.50(19) .
C2 C3 H3A 120.3 .
C4 C3 H3A 120.3 .
C3 C4 C5 121.09(17) .
C3 C4 H4A 119.5 .
C5 C4 H4A 119.5 .
C4 C5 C6 119.06(14) .
C4 C5 C5 118.61(14) 2_765
C6 C5 C5 122.30(15) 2_765
C1 C6 C5 118.60(16) .
C1 C6 C7 121.96(16) .
C5 C6 C7 119.43(14) .
O1 C7 C6 105.51(13) .
O1 C7 C8 109.27(15) .
C6 C7 C8 117.04(14) .
O1 C7 H7A 108.2 .
C6 C7 H7A 108.2 .
C8 C7 H7A 108.2 .
C7 C8 H8A 109.5 .
C7 C8 H8B 109.5 .
H8A C8 H8B 109.5 .
C7 C8 H8C 109.5 .
H8A C8 H8C 109.5 .
H8B C8 H8C 109.5 .
C9 O1 C7 117.19(14) .
O2 C9 O1 122.87(19) .
O2 C9 C10 125.4(2) .
O1 C9 C10 111.68(19) .
C9 C10 H10A 109.5 .
C9 C10 H10B 109.5 .
H10A C10 H10B 109.5 .
C9 C10 H10C 109.5 .
H10A C10 H10C 109.5 .
H10B C10 H10C 109.5 .

loop_
_geom_bond_atom_site_label_1
_geom_bond_atom_site_label_2
_geom_bond_distance
_geom_bond_site_symmetry_2
C1 C2 1.376(3) .
C1 C6 1.393(2) .
C1 H1A 0.9300 .
C2 C3 1.364(3) .
C2 H2A 0.9300 .
C3 C4 1.388(2) .
C3 H3A 0.9300 .
C4 C5 1.392(2) .
C4 H4A 0.9300 .
C5 C6 1.404(2) .
C5 C5 1.498(3) 2_765
C6 C7 1.510(2) .
C7 O1 1.470(2) .
C7 C8 1.510(2) .
C7 H7A 0.9800 .
C8 H8A 0.9600 .
C8 H8B 0.9600 .
C8 H8C 0.9600 .
O1 C9 1.339(2) .
C9 O2 1.201(3) .
C9 C10 1.479(3) .
C10 H10A 0.9600 .
C10 H10B 0.9600 .
C10 H10C 0.9600 .

loop_
_geom_torsion_atom_site_label_1
_geom_torsion_atom_site_label_2
_geom_torsion_atom_site_label_3
_geom_torsion_atom_site_label_4
_geom_torsion
_geom_torsion_site_symmetry_1
_geom_torsion_site_symmetry_4
C6 C1 C2 C3 -0.2(3) . .
C1 C2 C3 C4 0.3(3) . .
C2 C3 C4 C5 0.1(3) . .
C3 C4 C5 C6 -0.5(3) . .
C3 C4 C5 C5 -178.50(17) . 2_765
C2 C1 C6 C5 -0.2(3) . .
C2 C1 C6 C7 178.66(18) . .
C4 C5 C6 C1 0.6(3) . .
C5 C5 C6 C1 178.48(16) 2_765 .
C4 C5 C6 C7 -178.33(16) . .
C5 C5 C6 C7 -0.4(2) 2_765 .
C1 C6 C7 O1 -104.55(19) . .
C5 C6 C7 O1 74.33(18) . .
C1 C6 C7 C8 17.2(3) . .
C5 C6 C7 C8 -163.92(16) . .
C6 C7 O1 C9 -144.64(15) . .
C8 C7 O1 C9 88.71(18) . .
C7 O1 C9 O2 -5.6(3) . .
C7 O1 C9 C10 173.98(16) . .
